data_1540860
loop_
_publ_author_name
'van Dijen, F.K.'
'Helmholdt, R.B.'
'Metselaar, R.'

_publ_section_title
;
 Neutron diffraction study of beta' - sialon
;
_journal_name_full 'Journal of Materials Science. Letters'
_journal_page_first 1101
_journal_page_last 1102
_journal_volume 6
_journal_year 1987
_chemical_formula_sum 'Al3 N5 O3 Si3'
_chemical_name_systematic 'Si3 Al3 O3 N5'
_space_group_IT_number 176
_symmetry_space_group_name_Hall '-P 6c'
_symmetry_space_group_name_H-M 'P 63/m'
_cell_angle_alpha 90
_cell_angle_beta 90
_cell_angle_gamma 120
_cell_formula_units_Z 1
_cell_length_a 7.6805
_cell_length_b 7.6805
_cell_length_c 2.975
_cell_volume 151.984
_citation_journal_id_ASTM JMSLD5
_cod_data_source_file vanDijen_JMSLD5_1987_331.cif
_cod_data_source_block Al3N5O3Si3
_cod_original_cell_volume 151.9836
_cod_database_code 1540860

loop_
_symmetry_equiv_pos_as_xyz
x,y,z
x-y,x,z+1/2
-y,x-y,z
-x,-y,z+1/2
-x+y,-x,z
y,-x+y,z+1/2
-x,-y,-z
-x+y,-x,-z-1/2
y,-x+y,-z
x,y,-z-1/2
x-y,x,-z
-y,x-y,-z-1/2

loop_
_atom_site_label
_atom_site_type_symbol
_atom_site_fract_x
_atom_site_fract_y
_atom_site_fract_z
_atom_site_occupancy
_atom_site_U_iso_or_equiv
Al1 Al+3 0.1675 -0.2395 0.25 0.5 0.0
Si1 Si+4 0.1675 -0.2395 0.25 0.5 0.0
N2 N-3 0.3333 0.6667 0.25 0.365 0.0
N1 N-3 0.333 0.0317 0.25 0.712 0.0
O1 O-2 0.333 0.0317 0.25 0.288 0.0
O2 O-2 0.3333 0.6667 0.25 0.635 0.0
